data_1509219
loop_
_publ_author_name
'Fornasini, M.L.'
'Pani, M.'
'Merlo, F.'

_publ_section_title
;
 RMX compounds formed by alkaline earths, europium and ytterbium. I.
 Ternary phases with M=Cu,Ag,Au; X=Sb,Bi
;
_journal_name_full 'Journal of the Less-Common Metals'
_journal_page_first 319
_journal_page_last 327
_journal_paper_doi 10.1016/0022-5088(90)90014-B
_journal_volume 166
_journal_year 1990
_chemical_formula_sum 'Ag Ba Bi'
_space_group_IT_number 194
_symmetry_space_group_name_Hall '-P 6c 2c'
_symmetry_space_group_name_H-M 'P 63/m m c'
_cell_angle_alpha 90
_cell_angle_beta 90
_cell_angle_gamma 120
_cell_formula_units_Z 2
_cell_length_a 4.953
_cell_length_b 4.953
_cell_length_c 9.146
_cell_volume 194.311
_citation_journal_id_ASTM JCOMAH
_cod_data_source_file silver1-2_67.cif
_cod_data_source_block Ag1Ba1Bi1
_cod_original_cell_volume 194.3115
_cod_original_formula_sum 'Ag1 Ba1 Bi1'
_cod_database_code 1509219

loop_
_symmetry_equiv_pos_as_xyz
x,y,z
x-y,x,z+1/2
-y,x-y,z
-x,-y,z+1/2
-x+y,-x,z
y,-x+y,z+1/2
-y,-x,-z+1/2
x-y,-y,-z
x,x-y,-z+1/2
y,x,-z
-x+y,y,-z+1/2
-x,-x+y,-z
-x,-y,-z
-x+y,-x,-z-1/2
y,-x+y,-z
x,y,-z-1/2
x-y,x,-z
-y,x-y,-z-1/2
y,x,z-1/2
-x+y,y,z
-x,-x+y,z-1/2
-y,-x,z
x-y,-y,z-1/2
x,x-y,z

loop_
_atom_site_label
_atom_site_type_symbol
_atom_site_fract_x
_atom_site_fract_y
_atom_site_fract_z
_atom_site_occupancy
_atom_site_U_iso_or_equiv
Bi1 Bi 0.3333 0.6667 0.75 1 0.0
Ba1 Ba 0.3333 0.6667 0.25 1 0.0
Ag1 Ag 0 0 0 1 0.0
